data_4119571
loop_
_publ_author_name
'Qing-Hai Deng'
'Tim Bleith'
'Hubert Wadepohl'
'Lutz H. Gade'

_publ_section_title
;
 Enantioselective Iron-Catalyzed Azidation of \b-Keto Esters and Oxindoles
;
_journal_name_full 'Journal of the American Chemical Society'
_journal_page_first 5356
_journal_page_last 5359
_journal_paper_doi 10.1021/ja402082p
_journal_volume 135
_journal_year 2013
_chemical_absolute_configuration ad
_chemical_formula_sum 'C22 H19 Br2 N3 O3'
_chemical_formula_weight 533.22
_space_group_crystal_system monoclinic
_space_group_IT_number 4
_space_group_name_Hall 'P 2yb'
_space_group_name_H-M_alt 'P 1 21 1'
_symmetry_cell_setting monoclinic
_symmetry_Int_Tables_number 4
_symmetry_space_group_name_Hall 'P 2yb'
_symmetry_space_group_name_H-M 'P 1 21 1'
_atom_sites_solution_hydrogens geom
_atom_sites_solution_primary iterative
_atom_sites_solution_secondary difmap
_audit_block_code ga_qd14
_audit_creation_date
;
'Mon Feb 11 10:55:59 2013'
;
_audit_creation_method SHELXL-2012
_audit_update_record 'Mon Feb 11 14:20:43 CET 2013'
_cell_angle_alpha 90
_cell_angle_beta 98.8603(12)
_cell_angle_gamma 90
_cell_formula_units_Z 2
_cell_length_a 5.82402(8)
_cell_length_b 22.0575(4)
_cell_length_c 8.42973(12)
_cell_measurement_reflns_used 26943
_cell_measurement_temperature 110(1)
_cell_measurement_theta_max 71.6770
_cell_measurement_theta_min 5.2900
_cell_volume 1069.99(3)
_computing_cell_refinement
;
CrysAlisPro, Agilent Technologies,
Version 1.171.36.24 (release 03-12-2012 CrysAlis171 .NET)
(compiled Dec  3 2012,18:21:49)
;
_computing_data_collection
;
CrysAlisPro, Agilent Technologies,
Version 1.171.36.24 (release 03-12-2012 CrysAlis171 .NET)
(compiled Dec  3 2012,18:21:49)
;
_computing_data_reduction
;
CrysAlisPro, Agilent Technologies,
Version 1.171.36.24 (release 03-12-2012 CrysAlis171 .NET)
(compiled Dec  3 2012,18:21:49)
;
_computing_publication_material 'encif (Wadepohl, 2012); encifer 1.4 (CCDC, 2011)'
_computing_structure_refinement 'SHELXL-2012 (Sheldrick, 2012)'
_computing_structure_solution 'SUPERFLIP (Palatinus, 2007-2009)'
_diffrn_ambient_temperature 110(1)
_diffrn_detector 'CCD plate'
_diffrn_detector_area_resol_mean 7.9621
_diffrn_detector_type 'Agilent EOS'
_diffrn_measured_fraction_theta_full 0.990
_diffrn_measured_fraction_theta_max 0.984
_diffrn_measurement_details
;
  1 omega  -25.00   43.00   1.0000    5.0000
omega____ theta____ kappa____ phi______ frames
    -        0.0000   38.0000    0.0000 68

  2 omega  -20.00    7.00   1.0000    5.0000
omega____ theta____ kappa____ phi______ frames
    -        0.0000  -38.0000    0.0000 27

  3 omega  -13.00   14.00   1.0000    5.0000
omega____ theta____ kappa____ phi______ frames
    -       18.0000   80.0000   89.9383 27

  4 omega  -40.00  -12.00   1.0000   10.0000
omega____ theta____ kappa____ phi______ frames
    -      -42.5000  -77.0000    0.0000 28

  5 omega  -39.00  -14.00   1.0000   10.0000
omega____ theta____ kappa____ phi______ frames
    -      -42.5000  -77.0000  -60.0000 25

  6 omega  -47.00   29.00   1.0000   10.0000
omega____ theta____ kappa____ phi______ frames
    -      -42.5000   38.0000  -90.0000 76

  7 omega  -47.00   30.00   1.0000   10.0000
omega____ theta____ kappa____ phi______ frames
    -      -42.5000   38.0000 -180.0000 77

  8 omega  -45.00  -12.00   1.0000   10.0000
omega____ theta____ kappa____ phi______ frames
    -      -42.5000  -77.0000   90.0000 33

  9 omega  -50.00  -15.00   1.0000   10.0000
omega____ theta____ kappa____ phi______ frames
    -      -42.5000  -77.0000 -120.0000 35

 10 omega  -39.00  -12.00   1.0000   10.0000
omega____ theta____ kappa____ phi______ frames
    -      -42.5000  -77.0000  120.0000 27

 11 omega -112.00  -72.00   1.0000   10.0000
omega____ theta____ kappa____ phi______ frames
    -      -42.5000  -77.0000 -120.0000 40

 12 omega  -39.00  -12.00   1.0000   10.0000
omega____ theta____ kappa____ phi______ frames
    -      -42.5000  -77.0000   30.0000 27

 13 omega  -40.00  -13.00   1.0000   10.0000
omega____ theta____ kappa____ phi______ frames
    -      -42.5000  -77.0000  150.0000 27

 14 omega  -39.00  -12.00   1.0000   10.0000
omega____ theta____ kappa____ phi______ frames
    -      -42.5000  -77.0000 -180.0000 27

 15 omega   15.00   40.00   1.0000   10.0000
omega____ theta____ kappa____ phi______ frames
    -       46.0000   79.0000   62.7743 25

 16 omega   15.00   40.00   1.0000   10.0000
omega____ theta____ kappa____ phi______ frames
    -       46.0000   78.0000  -11.8428 25

 17 omega   19.00   44.00   1.0000   10.0000
omega____ theta____ kappa____ phi______ frames
    -       50.0000   78.0000  167.5277 25

 18 omega   19.00   44.00   1.0000   10.0000
omega____ theta____ kappa____ phi______ frames
    -       50.0000   79.0000  -59.7582 25

 19 omega   22.00   51.00   1.0000   10.0000
omega____ theta____ kappa____ phi______ frames
    -       50.0000   74.0000   17.0893 29

 20 omega   25.00   58.00   1.0000   10.0000
omega____ theta____ kappa____ phi______ frames
    -       54.0000   76.0000  122.2919 33

 21 omega   23.00   49.00   1.0000   10.0000
omega____ theta____ kappa____ phi______ frames
    -       54.0000   78.0000  -94.5906 26

 22 omega   23.00   48.00   1.0000   10.0000
omega____ theta____ kappa____ phi______ frames
    -       54.0000   78.0000   52.3128 25

 23 omega   23.00   48.00   1.0000   10.0000
omega____ theta____ kappa____ phi______ frames
    -       54.0000   78.0000 -104.2069 25

 24 omega   26.00   53.00   1.0000   10.0000
omega____ theta____ kappa____ phi______ frames
    -       55.1171   77.0000 -120.0000 27

 25 omega  -16.00   86.00   1.0000   10.0000
omega____ theta____ kappa____ phi______ frames
    -       55.1171  -80.0000  -41.0396 102

 26 omega  102.00  128.00   1.0000   10.0000
omega____ theta____ kappa____ phi______ frames
    -       58.0000   76.0000 -153.1469 26

 27 omega   29.00   56.00   1.0000   10.0000
omega____ theta____ kappa____ phi______ frames
    -       58.0000   76.0000 -153.1469 27

 28 omega   37.00   64.00   1.0000   10.0000
omega____ theta____ kappa____ phi______ frames
    -       58.0000   75.0000  -54.0672 27

 29 omega   29.00   62.00   1.0000   10.0000
omega____ theta____ kappa____ phi______ frames
    -       58.0000   77.0000   87.8885 33

 30 omega  103.00  128.00   1.0000   10.0000
omega____ theta____ kappa____ phi______ frames
    -       58.0000   77.0000   41.6094 25

 31 omega   44.00   71.00   1.0000   10.0000
omega____ theta____ kappa____ phi______ frames
    -       58.0000   77.0000   41.6094 27

 32 omega   36.00   65.00   1.0000   10.0000
omega____ theta____ kappa____ phi______ frames
    -       62.0000   74.0000 -127.2419 29

 33 omega   34.00   63.00   1.0000   10.0000
omega____ theta____ kappa____ phi______ frames
    -       62.0000   75.0000  -65.7769 29

 34 omega   46.00   81.00   1.0000   10.0000
omega____ theta____ kappa____ phi______ frames
    -       66.0000   59.0000   29.6172 35

 35 omega   43.00   84.00   1.0000   10.0000
omega____ theta____ kappa____ phi______ frames
    -       66.0000   67.0000  -19.9571 41

 36 omega   90.00  117.00   1.0000   10.0000
omega____ theta____ kappa____ phi______ frames
    -       66.0000   63.0000   78.5967 27

 37 omega   62.00   89.00   1.0000   10.0000
omega____ theta____ kappa____ phi______ frames
    -       66.0000   61.0000 -106.4973 27

 38 omega   44.00   71.00   1.0000   10.0000
omega____ theta____ kappa____ phi______ frames
    -       66.0000   63.0000   78.5967 27

 39 omega   42.00   73.00   1.0000   10.0000
omega____ theta____ kappa____ phi______ frames
    -       70.0000   74.0000  127.4235 31

 40 omega   45.00  138.00   1.0000   10.0000
omega____ theta____ kappa____ phi______ frames
    -       70.0000   70.0000  171.6728 93

 41 omega   51.00  109.00   1.0000   10.0000
omega____ theta____ kappa____ phi______ frames
    -       70.0000   57.0000  104.7481 58

 42 omega   47.00   78.00   1.0000   10.0000
omega____ theta____ kappa____ phi______ frames
    -       70.0000   66.0000 -127.2530 31

 43 omega   54.00   82.00   1.0000   10.0000
omega____ theta____ kappa____ phi______ frames
    -       70.0000   48.0000    7.0367 28

 44 omega    4.00  105.00   1.0000   10.0000
omega____ theta____ kappa____ phi______ frames
    -       74.0000  -80.0000   79.6371 101

 45 omega   52.00  101.00   1.0000   10.0000
omega____ theta____ kappa____ phi______ frames
    -       74.0000   65.0000  -90.3106 49

 46 omega   56.00   83.00   1.0000   10.0000
omega____ theta____ kappa____ phi______ frames
    -       74.0000   56.0000  -53.6881 27

 47 omega   45.00  115.00   1.0000   10.0000
omega____ theta____ kappa____ phi______ frames
    -       74.0000   77.0000  147.3011 70

 48 omega   45.00   78.00   1.0000   10.0000
omega____ theta____ kappa____ phi______ frames
    -       74.0000   77.0000 -175.7981 33

 49 omega  110.00  137.00   1.0000   10.0000
omega____ theta____ kappa____ phi______ frames
    -       78.0000   71.0000 -162.5775 27

 50 omega   51.00   87.00   1.0000   10.0000
omega____ theta____ kappa____ phi______ frames
    -       78.0000   71.0000 -162.5775 36

 51 omega   35.00   93.00   1.0000   10.0000
omega____ theta____ kappa____ phi______ frames
    -       82.0000  -80.0000 -152.5418 58

 52 omega   62.00  150.00   1.0000   10.0000
omega____ theta____ kappa____ phi______ frames
    -       82.0000   59.0000  -54.8339 88

 53 omega   64.00  108.00   1.0000   25.0000
omega____ theta____ kappa____ phi______ frames
    -       86.0000   50.0000   21.3209 44

 54 omega   74.00  102.00   1.0000   25.0000
omega____ theta____ kappa____ phi______ frames
    -       94.0000   52.0000  120.6238 28

 55 omega   44.00  121.00   1.0000   25.0000
omega____ theta____ kappa____ phi______ frames
    -      110.2342  -79.0000  121.0476 77

 56 omega   80.00  175.00   1.0000   25.0000
omega____ theta____ kappa____ phi______ frames
    -      110.2342   77.0000 -180.0000 95

 57 omega  112.00  176.00   1.0000   25.0000
omega____ theta____ kappa____ phi______ frames
    -      110.2342   77.0000  -30.0000 64

 58 omega   80.00  107.00   1.0000   25.0000
omega____ theta____ kappa____ phi______ frames
    -      110.2342   77.0000  -30.0000 27

 59 omega  138.00  168.00   1.0000   25.0000
omega____ theta____ kappa____ phi______ frames
    -      110.2342   64.0000   30.0000 30

 60 omega   89.00  114.00   1.0000   25.0000
omega____ theta____ kappa____ phi______ frames
    -      110.2342   64.0000   30.0000 25

 61 omega   80.00  106.00   1.0000   25.0000
omega____ theta____ kappa____ phi______ frames
    -      110.2342   77.0000  150.0000 26

 62 omega   81.00  106.00   1.0000   25.0000
omega____ theta____ kappa____ phi______ frames
    -      110.2342   77.0000  -60.0000 25

 63 omega  131.00  158.00   1.0000   25.0000
omega____ theta____ kappa____ phi______ frames
    -      110.2342   77.0000  -90.0000 27

 64 omega   81.00  106.00   1.0000   25.0000
omega____ theta____ kappa____ phi______ frames
    -      110.2342   77.0000  -90.0000 25

 65 omega  117.00  178.00   1.0000   25.0000
omega____ theta____ kappa____ phi______ frames
    -      110.2342   77.0000    0.0000 61

 66 omega   80.00  106.00   1.0000   25.0000
omega____ theta____ kappa____ phi______ frames
    -      110.2342   77.0000    0.0000 26

 67 omega   98.00  143.00   1.0000   25.0000
omega____ theta____ kappa____ phi______ frames
    -      110.2342   50.0000   90.0000 45

 68 omega  135.00  177.00   1.0000   25.0000
omega____ theta____ kappa____ phi______ frames
    -      110.2342   77.0000 -150.0000 42

 69 omega   80.00  106.00   1.0000   25.0000
omega____ theta____ kappa____ phi______ frames
    -      110.2342   77.0000 -150.0000 26

 70 omega   96.00  147.00   1.0000   25.0000
omega____ theta____ kappa____ phi______ frames
    -      110.2342   50.0000  -60.0000 51

 71 omega   80.00  106.00   1.0000   25.0000
omega____ theta____ kappa____ phi______ frames
    -      110.2342   77.0000  120.0000 26

 72 omega   89.00  117.00   1.0000   25.0000
omega____ theta____ kappa____ phi______ frames
    -      110.2342   64.0000  -90.0000 28

 73 omega   85.00  124.00   1.0000   25.0000
omega____ theta____ kappa____ phi______ frames
    -      110.2342   38.0000  -30.0000 39

 74 omega   97.00  154.00   1.0000   25.0000
omega____ theta____ kappa____ phi______ frames
    -      110.2342   50.0000   60.0000 57

 75 omega   64.00  100.00   1.0000   25.0000
omega____ theta____ kappa____ phi______ frames
    -      110.2342  -79.0000   66.0709 36

 76 omega   85.00  112.00   1.0000   25.0000
omega____ theta____ kappa____ phi______ frames
    -      110.2342   38.0000   60.0000 27

 77 omega   85.00  112.00   1.0000   25.0000
omega____ theta____ kappa____ phi______ frames
    -      110.2342   38.0000   30.0000 27

 78 omega   85.00  116.00   1.0000   25.0000
omega____ theta____ kappa____ phi______ frames
    -      110.2342   38.0000    0.0000 31

 79 omega   86.00  139.00   1.0000   25.0000
omega____ theta____ kappa____ phi______ frames
    -      110.2342   38.0000 -120.0000 53

 80 omega   89.00  174.00   1.0000   25.0000
omega____ theta____ kappa____ phi______ frames
    -      110.2342   64.0000  120.0000 85

 81 omega   89.00  125.00   1.0000   25.0000
omega____ theta____ kappa____ phi______ frames
    -      110.2342   64.0000  -30.0000 36

 82 omega  123.00  175.00   1.0000   25.0000
omega____ theta____ kappa____ phi______ frames
    -      110.2342   64.0000  -60.0000 52

 83 omega   89.00  117.00   1.0000   25.0000
omega____ theta____ kappa____ phi______ frames
    -      110.2342   64.0000  -60.0000 28

 84 omega   39.00  137.00   1.0000   25.0000
omega____ theta____ kappa____ phi______ frames
    -      110.2342  -80.0000 -104.9906 98

 85 omega   86.00  131.00   1.0000   25.0000
omega____ theta____ kappa____ phi______ frames
    -      110.2342   38.0000   90.0000 45

 86 omega   43.00   96.00   1.0000   25.0000
omega____ theta____ kappa____ phi______ frames
    -      110.2342  -77.0000   30.0000 53

 87 omega   80.00  107.00   1.0000   25.0000
omega____ theta____ kappa____ phi______ frames
    -      110.2342   77.0000   60.0000 27

 88 omega   61.00  104.00   1.0000   25.0000
omega____ theta____ kappa____ phi______ frames
    -      110.2342  -80.0000  -32.1034 43

 89 omega   81.00  106.00   1.0000   25.0000
omega____ theta____ kappa____ phi______ frames
    -      110.2342   77.0000   30.0000 25

 90 omega   90.00  176.00   1.0000   25.0000
omega____ theta____ kappa____ phi______ frames
    -      110.2342   64.0000  150.0000 86

 91 omega   89.00  175.00   1.0000   25.0000
omega____ theta____ kappa____ phi______ frames
    -      110.2342   64.0000   60.0000 86

 92 omega   98.00  125.00   1.0000   25.0000
omega____ theta____ kappa____ phi______ frames
    -      110.2342   50.0000  -30.0000 27

 93 omega   90.00  117.00   1.0000   25.0000
omega____ theta____ kappa____ phi______ frames
    -      110.2342   50.0000   30.0000 27

 94 omega   84.00  177.00   1.0000   25.0000
omega____ theta____ kappa____ phi______ frames
    -      110.2342   77.0000 -120.0000 93

 95 omega   73.00  100.00   1.0000   25.0000
omega____ theta____ kappa____ phi______ frames
    -      110.2342  -78.0000  173.9967 27

 96 omega   41.00   69.00   1.0000   25.0000
omega____ theta____ kappa____ phi______ frames
    -      110.2342  -78.0000  173.9967 28

 97 omega  122.00  178.00   1.0000   25.0000
omega____ theta____ kappa____ phi______ frames
    -      110.2342   77.0000   90.0000 56

 98 omega   81.00  106.00   1.0000   25.0000
omega____ theta____ kappa____ phi______ frames
    -      110.2342   77.0000   90.0000 25

 99 omega  -26.00   72.00   1.0000    5.0000
omega____ theta____ kappa____ phi______ frames
    -        0.0000   38.0000  150.0000 98

100 omega  -30.00   70.00   1.0000    5.0000
omega____ theta____ kappa____ phi______ frames
    -        0.0000   77.0000  -90.0000 100

101 omega -113.00  -12.00   1.0000   10.0000
omega____ theta____ kappa____ phi______ frames
    -      -42.5000  -77.0000 -180.0000 101

102 omega -116.00   30.00   1.0000   10.0000
omega____ theta____ kappa____ phi______ frames
    -      -42.5000   -6.0000   48.0000 146

103 omega -113.00  -12.00   1.0000   10.0000
omega____ theta____ kappa____ phi______ frames
    -      -42.5000  -77.0000   30.0000 101

104 omega -111.00  -21.00   1.0000   10.0000
omega____ theta____ kappa____ phi______ frames
    -      -42.5000  -57.0000  -90.0000 90

105 omega -116.00   30.00   1.0000   10.0000
omega____ theta____ kappa____ phi______ frames
    -      -42.5000   -6.0000   48.0000 146

106 omega   19.00   47.00   1.0000   10.0000
omega____ theta____ kappa____ phi______ frames
    -       50.0000   79.0000  -59.7582 28

107 omega   22.00  120.00   1.0000   10.0000
omega____ theta____ kappa____ phi______ frames
    -       50.0000   74.0000   17.0893 98

108 omega   19.00   49.00   1.0000   10.0000
omega____ theta____ kappa____ phi______ frames
    -       50.0000   78.0000  167.5277 30

109 omega   25.00  124.00   1.0000   10.0000
omega____ theta____ kappa____ phi______ frames
    -       54.0000   76.0000   97.5071 99

110 omega   23.00   49.00   1.0000   10.0000
omega____ theta____ kappa____ phi______ frames
    -       54.0000   78.0000 -104.2069 26

111 omega   23.00   49.00   1.0000   10.0000
omega____ theta____ kappa____ phi______ frames
    -       54.0000   78.0000  -94.5906 26

112 omega   23.00   49.00   1.0000   10.0000
omega____ theta____ kappa____ phi______ frames
    -       54.0000   78.0000   52.3128 26

113 omega  -14.00   77.00   1.0000   10.0000
omega____ theta____ kappa____ phi______ frames
    -       55.1171  -57.0000 -180.0000 91

114 omega  -15.00   86.00   1.0000   10.0000
omega____ theta____ kappa____ phi______ frames
    -       55.1171  -78.0000   82.3799 101

115 omega   34.00  124.00   1.0000   10.0000
omega____ theta____ kappa____ phi______ frames
    -       55.1171   57.0000  150.0000 90

116 omega   29.00  128.00   1.0000   10.0000
omega____ theta____ kappa____ phi______ frames
    -       58.0000   75.0000  -54.0672 99

117 omega   28.00  128.00   1.0000   10.0000
omega____ theta____ kappa____ phi______ frames
    -       58.0000   77.0000   87.8885 100

118 omega   44.00  134.00   1.0000   10.0000
omega____ theta____ kappa____ phi______ frames
    -       66.0000   63.0000   78.5967 90

119 omega   46.00  134.00   1.0000   10.0000
omega____ theta____ kappa____ phi______ frames
    -       66.0000   59.0000   29.6172 88

120 omega   42.00  134.00   1.0000   10.0000
omega____ theta____ kappa____ phi______ frames
    -       66.0000   67.0000  -19.9571 92

121 omega   -5.00   98.00   1.0000   10.0000
omega____ theta____ kappa____ phi______ frames
    -       66.0000  -80.0000 -130.2830 103

122 omega   47.00  141.00   1.0000   10.0000
omega____ theta____ kappa____ phi______ frames
    -       70.0000   48.0000    7.0367 94

123 omega   47.00  138.00   1.0000   10.0000
omega____ theta____ kappa____ phi______ frames
    -       70.0000   66.0000 -127.2530 91

124 omega   49.00  139.00   1.0000   10.0000
omega____ theta____ kappa____ phi______ frames
    -       70.0000   57.0000  104.7481 90

125 omega   42.00  140.00   1.0000   10.0000
omega____ theta____ kappa____ phi______ frames
    -       70.0000   74.0000  127.4235 98

126 omega   53.00  143.00   1.0000   10.0000
omega____ theta____ kappa____ phi______ frames
    -       74.0000   56.0000  -53.6881 90

127 omega   44.00  144.00   1.0000   10.0000
omega____ theta____ kappa____ phi______ frames
    -       74.0000   77.0000  147.3011 100

128 omega   51.00  142.00   1.0000   10.0000
omega____ theta____ kappa____ phi______ frames
    -       74.0000   65.0000  -90.3106 91

129 omega   44.00  144.00   1.0000   10.0000
omega____ theta____ kappa____ phi______ frames
    -       74.0000   77.0000 -175.7981 100

130 omega   51.00  147.00   1.0000   10.0000
omega____ theta____ kappa____ phi______ frames
    -       78.0000   71.0000 -162.5775 96

131 omega   11.00  114.00   1.0000   10.0000
omega____ theta____ kappa____ phi______ frames
    -       82.0000  -80.0000 -152.5418 103

132 omega   62.00  150.00   1.0000   10.0000
omega____ theta____ kappa____ phi______ frames
    -       82.0000   59.0000  -54.8339 88

133 omega   80.00  178.00   1.0000   25.0000
omega____ theta____ kappa____ phi______ frames
    -      110.2342   77.0000  150.0000 98

134 omega   85.00  178.00   1.0000   25.0000
omega____ theta____ kappa____ phi______ frames
    -      110.2342   38.0000 -120.0000 93

135 omega   40.00  104.00   1.0000   25.0000
omega____ theta____ kappa____ phi______ frames
    -      110.2342  -50.0000   90.0000 64

136 omega   37.00   94.00   1.0000   25.0000
omega____ theta____ kappa____ phi______ frames
    -      110.2342  -25.0000  150.0000 57

137 omega   39.00  142.00   1.0000   25.0000
omega____ theta____ kappa____ phi______ frames
    -      110.2342  -80.0000  -32.1034 103

138 omega   37.00   94.00   1.0000   25.0000
omega____ theta____ kappa____ phi______ frames
    -      110.2342  -25.0000  -90.0000 57

139 omega   37.00   94.00   1.0000   25.0000
omega____ theta____ kappa____ phi______ frames
    -      110.2342  -25.0000   30.0000 57

140 omega   40.00  116.00   1.0000   25.0000
omega____ theta____ kappa____ phi______ frames
    -      110.2342  -77.0000   90.0000 76

141 omega   37.00   94.00   1.0000   25.0000
omega____ theta____ kappa____ phi______ frames
    -      110.2342  -25.0000 -150.0000 57

;
_diffrn_measurement_device '\k-geometry diffractometer'
_diffrn_measurement_device_type 'Agilent SuperNova, Dual, Cu at zero, Eos'
_diffrn_measurement_method '\w scans'
_diffrn_measurement_specimen_support 'polyimid foil'
_diffrn_orient_matrix_UB_11 -0.0782348000
_diffrn_orient_matrix_UB_12 -0.0036965000
_diffrn_orient_matrix_UB_13 -0.1828412000
_diffrn_orient_matrix_UB_21 0.2558313000
_diffrn_orient_matrix_UB_22 -0.0038120000
_diffrn_orient_matrix_UB_23 -0.0256337000
_diffrn_orient_matrix_UB_31 -0.0097631000
_diffrn_orient_matrix_UB_32 -0.0696453000
_diffrn_orient_matrix_UB_33 0.0110949000
_diffrn_radiation_monochromator mirror
_diffrn_radiation_probe x-ray
_diffrn_radiation_type 'Cu K\a'
_diffrn_radiation_wavelength 1.5418
_diffrn_reflns_av_R_equivalents 0.0514
_diffrn_reflns_av_unetI/netI 0.0205
_diffrn_reflns_Laue_measured_fraction_full 0.990
_diffrn_reflns_Laue_measured_fraction_max 0.984
_diffrn_reflns_limit_h_max 7
_diffrn_reflns_limit_h_min -7
_diffrn_reflns_limit_k_max 20
_diffrn_reflns_limit_k_min -25
_diffrn_reflns_limit_l_max 10
_diffrn_reflns_limit_l_min -10
_diffrn_reflns_number 36574
_diffrn_reflns_point_group_measured_fraction_full 0.933
_diffrn_reflns_point_group_measured_fraction_max 0.919
_diffrn_reflns_theta_full 67.684
_diffrn_reflns_theta_max 71.969
_diffrn_reflns_theta_min 4.008
_diffrn_source 'microfocus X-Ray tube'
_diffrn_source_type 'Agilent SuperNova (Cu) x-ray Source'
_exptl_absorpt_coefficient_mu 5.051
_exptl_absorpt_correction_T_max 0.902
_exptl_absorpt_correction_T_min 0.532
_exptl_absorpt_correction_type analytical
_exptl_absorpt_process_details
;
CrysAlisPro, Agilent Technologies,
Version 1.171.36.24 (release 03-12-2012 CrysAlis171 .NET)
(compiled Dec  3 2012,18:21:49)
Analytical numeric absorption correction using a multifaceted crystal
model based on expressions derived by R.C. Clark & J.S. Reid.
(Clark, R. C. & Reid, J. S. (1995). Acta Cryst. A51, 887-897)
;
_exptl_crystal_colour colourless
_exptl_crystal_density_diffrn 1.655
_exptl_crystal_description needle
_exptl_crystal_F_000 532
_exptl_crystal_size_max 0.1991
_exptl_crystal_size_mid 0.0555
_exptl_crystal_size_min 0.0206
_refine_diff_density_max 0.951
_refine_diff_density_min -0.427
_refine_diff_density_rms 0.068
_refine_ls_abs_structure_details
;
 Flack x determined using 1713 quotients [(I+)-(I-)]/[(I+)+(I-)]
 (Parsons and Flack (2004), Acta Cryst. A60, s61).
;
_refine_ls_abs_structure_Flack -0.016(9)
_refine_ls_extinction_method none
_refine_ls_goodness_of_fit_ref 1.075
_refine_ls_hydrogen_treatment constr
_refine_ls_matrix_type full
_refine_ls_number_parameters 274
_refine_ls_number_reflns 3870
_refine_ls_number_restraints 1
_refine_ls_restrained_S_all 1.074
_refine_ls_R_factor_all 0.0257
_refine_ls_R_factor_gt 0.0255
_refine_ls_shift/su_max 0.000
_refine_ls_shift/su_mean 0.000
_refine_ls_structure_factor_coef Fsqd
_refine_ls_weighting_details
;
 w=1/[\s^2^(Fo^2^)+(0.0396P)^2^+0.5929P]
 where P=(Fo^2^+2Fc^2^)/3
;
_refine_ls_weighting_scheme calc
_refine_ls_wR_factor_gt 0.0666
_refine_ls_wR_factor_ref 0.0667
_reflns_Friedel_coverage 0.818
_reflns_Friedel_fraction_full 0.873
_reflns_Friedel_fraction_max 0.851
_reflns_number_gt 3851
_reflns_number_total 3870
_reflns_threshold_expression 'I > 2\s(I)'
_cod_data_source_file ja402082p_si_001_2.cif
_cod_data_source_block ga_qd14
_cod_original_sg_symbol_H-M 'P 21'
_cod_database_code 4119571
_audit_block_refno 1697
_audit_block_usercomment 'd8-91 colorless needle'
_shelx_space_group_comment
;
The symmetry employed for this shelxl refinement is uniquely defined
by the following loop, which should always be used as a source of
symmetry information in preference to the above space-group names.
They are only intended as comments.
;
_shelx_estimated_absorpt_t_min 0.632
_shelx_estimated_absorpt_t_max 0.632
_shelxl_version_number 2012-6
_cell_oxdiff_length_a 5.82443(7)
_cell_oxdiff_length_b 22.0562(3)
_cell_oxdiff_length_c 8.42997(10)
_cell_oxdiff_angle_alpha 90.0056(11)
_cell_oxdiff_angle_beta 98.8739(11)
_cell_oxdiff_angle_gamma 89.9805(12)
_cell_oxdiff_volume 1069.99(2)
_cell_oxdiff_measurement_reflns_used 26943
_reflns_odcompleteness_completeness 98.83
_reflns_odcompleteness_theta 66.97
_reflns_odcompleteness_iscentric 1

loop_
_symmetry_equiv_pos_as_xyz
'x, y, z'
'-x, y+1/2, -z'

loop_
_atom_site_label
_atom_site_type_symbol
_atom_site_fract_x
_atom_site_fract_y
_atom_site_fract_z
_atom_site_U_iso_or_equiv
_atom_site_adp_type
_atom_site_occupancy
_atom_site_site_symmetry_order
_atom_site_calc_flag
_atom_site_refinement_flags_posn
_atom_site_refinement_flags_adp
Br1 Br 0.97911(8) 0.06272(2) 0.36316(6) 0.03382(13) Uani 1 1 d . .
Br2 Br 0.10161(8) 0.71889(2) 0.03767(5) 0.03348(13) Uani 1 1 d . .
O1 O 0.1856(5) 0.30220(15) 0.3004(3) 0.0238(6) Uani 1 1 d . .
O2 O 0.3257(5) 0.28617(14) 0.6939(3) 0.0252(6) Uani 1 1 d . .
O3 O 0.4940(5) 0.37952(15) 0.7268(3) 0.0230(6) Uani 1 1 d . .
N1 N 0.5502(5) 0.38773(16) 0.4305(4) 0.0177(6) Uani 1 1 d . .
N2 N 0.7570(6) 0.41377(18) 0.4183(4) 0.0240(7) Uani 1 1 d . .
N3 N 0.7154(6) 0.46871(18) 0.3648(4) 0.0264(8) Uani 1 1 d . .
C1 C 0.5344(6) 0.32641(19) 0.4925(4) 0.0192(8) Uani 1 1 d . .
C2 C 0.3734(6) 0.28608(19) 0.3697(4) 0.0190(8) Uani 1 1 d . .
C3 C 0.4965(6) 0.2292(2) 0.3552(4) 0.0206(8) Uani 1 1 d . .
C4 C 0.7196(6) 0.23188(19) 0.4436(4) 0.0193(8) Uani 1 1 d . .
C5 C 0.7703(7) 0.2928(2) 0.5218(4) 0.0211(8) Uani 1 1 d . .
H5A H 0.8889 0.3149 0.4720 0.025 Uiso 1 1 calc R U
H5B H 0.8266 0.2882 0.6381 0.025 Uiso 1 1 calc R U
C6 C 0.4168(7) 0.1779(2) 0.2678(5) 0.0264(9) Uani 1 1 d . .
H6 H 0.2644 0.1768 0.2084 0.032 Uiso 1 1 calc R U
C7 C 0.5637(8) 0.1288(2) 0.2690(6) 0.0303(9) Uani 1 1 d . .
H7 H 0.5144 0.0934 0.2091 0.036 Uiso 1 1 calc R U
C8 C 0.7856(7) 0.1317(2) 0.3593(5) 0.0255(9) Uani 1 1 d . .
C9 C 0.8675(7) 0.1824(2) 0.4470(5) 0.0228(9) Uani 1 1 d . .
H9 H 1.0193 0.1832 0.5074 0.027 Uiso 1 1 calc R U
C10 C 0.4326(7) 0.3279(2) 0.6513(4) 0.0203(8) Uani 1 1 d . .
C11 C 0.4237(8) 0.3957(2) 0.8839(5) 0.0261(10) Uani 1 1 d . .
C12 C 0.5400(9) 0.3524(3) 1.0110(5) 0.0352(11) Uani 1 1 d . .
H12A H 0.4737 0.3118 0.9911 0.053 Uiso 1 1 calc R U
H12B H 0.5144 0.3664 1.1172 0.053 Uiso 1 1 calc R U
H12C H 0.7072 0.3510 1.0070 0.053 Uiso 1 1 calc R U
C13 C 0.1601(8) 0.3944(3) 0.8693(6) 0.0394(12) Uani 1 1 d . .
H13A H 0.0919 0.4179 0.7751 0.059 Uiso 1 1 calc R U
H13B H 0.1130 0.4121 0.9660 0.059 Uiso 1 1 calc R U
H13C H 0.1055 0.3524 0.8575 0.059 Uiso 1 1 calc R U
C14 C 0.5180(9) 0.4590(2) 0.9084(5) 0.0325(10) Uani 1 1 d . .
H14A H 0.6870 0.4583 0.9117 0.049 Uiso 1 1 calc R U
H14B H 0.4813 0.4752 1.0098 0.049 Uiso 1 1 calc R U
H14C H 0.4472 0.4848 0.8195 0.049 Uiso 1 1 calc R U
C15 C 0.3737(6) 0.42729(19) 0.3852(4) 0.0188(8) Uani 1 1 d . .
H15 H 0.2120 0.4206 0.3827 0.023 Uiso 1 1 calc R U
C16 C 0.4813(7) 0.4792(2) 0.3436(4) 0.0206(8) Uani 1 1 d . .
C17 C 0.3845(7) 0.5369(2) 0.2773(4) 0.0205(8) Uani 1 1 d . .
C18 C 0.1528(7) 0.5421(2) 0.2045(5) 0.0253(9) Uani 1 1 d . .
H18 H 0.0517 0.5083 0.2038 0.030 Uiso 1 1 calc R U
C19 C 0.0692(7) 0.5957(2) 0.1339(5) 0.0264(9) Uani 1 1 d . .
H19 H -0.0879 0.5984 0.0833 0.032 Uiso 1 1 calc R U
C20 C 0.2155(7) 0.6458(2) 0.1367(4) 0.0235(8) Uani 1 1 d . .
C21 C 0.4464(7) 0.6423(2) 0.2107(5) 0.0276(9) Uani 1 1 d . .
H21 H 0.5458 0.6765 0.2133 0.033 Uiso 1 1 calc R U
C22 C 0.5282(7) 0.5881(2) 0.2801(5) 0.0239(9) Uani 1 1 d . .
H22 H 0.6853 0.5854 0.3309 0.029 Uiso 1 1 calc R U

loop_
_atom_site_aniso_label
_atom_site_aniso_U_11
_atom_site_aniso_U_22
_atom_site_aniso_U_33
_atom_site_aniso_U_23
_atom_site_aniso_U_13
_atom_site_aniso_U_12
Br1 0.0287(2) 0.0213(3) 0.0479(3) -0.0035(2) -0.00531(17) 0.00555(18)
Br2 0.0345(2) 0.0229(3) 0.0387(2) 0.00125(19) -0.00783(17) 0.00185(19)
O1 0.0175(12) 0.0234(17) 0.0292(14) -0.0019(12) -0.0010(11) 0.0003(11)
O2 0.0261(14) 0.0236(18) 0.0268(14) 0.0026(12) 0.0072(11) -0.0019(12)
O3 0.0306(15) 0.0214(17) 0.0177(13) -0.0021(11) 0.0060(10) -0.0014(12)
N1 0.0171(14) 0.0194(19) 0.0169(14) 0.0002(12) 0.0031(11) -0.0029(12)
N2 0.0195(15) 0.022(2) 0.0298(17) -0.0004(14) 0.0025(13) -0.0040(14)
N3 0.0213(17) 0.023(2) 0.0351(18) 0.0025(15) 0.0031(14) -0.0033(14)
C1 0.0168(18) 0.020(2) 0.0207(17) -0.0007(15) 0.0014(14) -0.0007(15)
C2 0.0179(17) 0.024(2) 0.0157(15) -0.0014(14) 0.0036(13) -0.0034(15)
C3 0.0182(17) 0.020(2) 0.0225(17) 0.0014(15) -0.0014(14) -0.0007(15)
C4 0.0199(17) 0.020(2) 0.0184(16) 0.0004(14) 0.0028(13) -0.0021(15)
C5 0.0194(18) 0.021(2) 0.0215(17) -0.0034(15) -0.0005(13) 0.0026(15)
C6 0.0234(19) 0.025(3) 0.0275(19) -0.0033(17) -0.0067(15) 0.0005(17)
C7 0.030(2) 0.023(3) 0.035(2) -0.0060(18) -0.0047(17) 0.0004(18)
C8 0.027(2) 0.020(2) 0.029(2) 0.0007(16) 0.0007(16) 0.0021(17)
C9 0.0184(18) 0.024(3) 0.0246(18) 0.0000(16) -0.0008(14) 0.0021(16)
C10 0.0195(18) 0.023(2) 0.0181(17) 0.0011(15) 0.0015(13) 0.0019(16)
C11 0.034(2) 0.030(3) 0.0156(18) -0.0045(16) 0.0086(15) 0.0045(18)
C12 0.050(3) 0.037(3) 0.0188(19) 0.0024(18) 0.0059(18) 0.005(2)
C13 0.034(2) 0.041(3) 0.045(3) -0.009(2) 0.012(2) 0.005(2)
C14 0.045(3) 0.029(3) 0.023(2) -0.0061(18) 0.0067(18) 0.003(2)
C15 0.0185(17) 0.020(2) 0.0172(16) -0.0008(14) 0.0024(13) -0.0009(15)
C16 0.0193(18) 0.022(2) 0.0194(17) -0.0018(15) 0.0004(14) -0.0021(15)
C17 0.0219(18) 0.021(2) 0.0186(17) -0.0017(15) 0.0033(14) -0.0016(15)
C18 0.0188(18) 0.028(3) 0.030(2) 0.0014(16) 0.0048(15) -0.0042(16)
C19 0.0195(17) 0.031(3) 0.028(2) 0.0004(17) 0.0035(15) -0.0034(18)
C20 0.028(2) 0.022(2) 0.0185(17) -0.0013(15) 0.0002(15) 0.0021(17)
C21 0.025(2) 0.023(3) 0.032(2) -0.0023(18) -0.0035(17) -0.0058(17)
C22 0.0216(18) 0.025(2) 0.0238(19) 0.0005(16) -0.0010(15) -0.0023(16)

loop_
_atom_type_symbol
_atom_type_description
_atom_type_scat_dispersion_real
_atom_type_scat_dispersion_imag
_atom_type_scat_source
C C 0.0181 0.0091 'International Tables Vol C Tables 4.2.6.8 and 6.1.1.4'
H H 0.0000 0.0000 'International Tables Vol C Tables 4.2.6.8 and 6.1.1.4'
Br Br -0.6763 1.2805 'International Tables Vol C Tables 4.2.6.8 and 6.1.1.4'
N N 0.0311 0.0180 'International Tables Vol C Tables 4.2.6.8 and 6.1.1.4'
O O 0.0492 0.0322 'International Tables Vol C Tables 4.2.6.8 and 6.1.1.4'

loop_
_exptl_crystal_face_index_h
_exptl_crystal_face_index_k
_exptl_crystal_face_index_l
_exptl_crystal_face_perp_dist
_exptl_oxdiff_crystal_face_indexfrac_h
_exptl_oxdiff_crystal_face_indexfrac_k
_exptl_oxdiff_crystal_face_indexfrac_l
_exptl_oxdiff_crystal_face_x
_exptl_oxdiff_crystal_face_y
_exptl_oxdiff_crystal_face_z
0 -14 0 0.0277 -0.0012 -14.0170 0.0008 0.0518 0.0531 0.9762
0 14 0 0.0277 0.0012 14.0170 -0.0008 -0.0518 -0.0531 -0.9762
0 1 5 0.0133 0.0001 1.0261 5.0011 -0.9182 -0.1321 -0.0160
0 -1 -5 0.0073 -0.0001 -1.0261 -5.0011 0.9182 0.1321 0.0160
4 -1 -1 0.0998 3.9996 -1.0037 -0.9965 -0.1270 1.0526 0.0198
-4 1 1 0.0948 -3.9996 1.0037 0.9965 0.1270 -1.0526 -0.0198

loop_
_geom_angle_atom_site_label_1
_geom_angle_atom_site_label_2
_geom_angle_atom_site_label_3
_geom_angle
C10 O3 C11 122.8(3)
N2 N1 C15 110.5(3)
N2 N1 C1 121.8(3)
C15 N1 C1 127.6(3)
N3 N2 N1 107.5(3)
N2 N3 C16 109.3(3)
N1 C1 C10 110.2(3)
N1 C1 C5 113.5(3)
C10 C1 C5 108.7(3)
N1 C1 C2 110.8(3)
C10 C1 C2 108.3(3)
C5 C1 C2 105.1(3)
O1 C2 C3 129.1(4)
O1 C2 C1 123.9(4)
C3 C2 C1 107.0(3)
C6 C3 C4 121.7(4)
C6 C3 C2 128.0(3)
C4 C3 C2 110.4(4)
C9 C4 C3 120.1(4)
C9 C4 C5 127.8(3)
C3 C4 C5 112.1(3)
C4 C5 C1 104.4(3)
C4 C5 H5A 110.9
C1 C5 H5A 110.9
C4 C5 H5B 110.9
C1 C5 H5B 110.9
H5A C5 H5B 108.9
C7 C6 C3 118.6(4)
C7 C6 H6 120.7
C3 C6 H6 120.7
C6 C7 C8 119.3(4)
C6 C7 H7 120.4
C8 C7 H7 120.4
C9 C8 C7 122.8(4)
C9 C8 Br1 119.0(3)
C7 C8 Br1 118.2(4)
C8 C9 C4 117.6(4)
C8 C9 H9 121.2
C4 C9 H9 121.2
O2 C10 O3 129.1(4)
O2 C10 C1 122.0(4)
O3 C10 C1 108.8(3)
O3 C11 C14 101.5(3)
O3 C11 C12 108.9(3)
C14 C11 C12 112.0(4)
O3 C11 C13 109.6(3)
C14 C11 C13 111.8(4)
C12 C11 C13 112.4(4)
C11 C12 H12A 109.5
C11 C12 H12B 109.5
H12A C12 H12B 109.5
C11 C12 H12C 109.5
H12A C12 H12C 109.5
H12B C12 H12C 109.5
C11 C13 H13A 109.5
C11 C13 H13B 109.5
H13A C13 H13B 109.5
C11 C13 H13C 109.5
H13A C13 H13C 109.5
H13B C13 H13C 109.5
C11 C14 H14A 109.5
C11 C14 H14B 109.5
H14A C14 H14B 109.5
C11 C14 H14C 109.5
H14A C14 H14C 109.5
H14B C14 H14C 109.5
N1 C15 C16 104.6(3)
N1 C15 H15 127.7
C16 C15 H15 127.7
N3 C16 C15 108.1(4)
N3 C16 C17 120.9(4)
C15 C16 C17 130.9(4)
C18 C17 C22 118.2(4)
C18 C17 C16 121.8(4)
C22 C17 C16 119.9(4)
C19 C18 C17 120.9(4)
C19 C18 H18 119.5
C17 C18 H18 119.5
C18 C19 C20 119.9(4)
C18 C19 H19 120.1
C20 C19 H19 120.1
C19 C20 C21 120.6(4)
C19 C20 Br2 119.8(3)
C21 C20 Br2 119.6(3)
C22 C21 C20 118.8(4)
C22 C21 H21 120.6
C20 C21 H21 120.6
C21 C22 C17 121.5(4)
C21 C22 H22 119.2
C17 C22 H22 119.2

loop_
_geom_bond_atom_site_label_1
_geom_bond_atom_site_label_2
_geom_bond_distance
Br1 C8 1.890(4)
Br2 C20 1.889(4)
O1 C2 1.211(5)
O2 C10 1.196(5)
O3 C10 1.327(5)
O3 C11 1.489(4)
N1 N2 1.353(5)
N1 C15 1.358(5)
N1 C1 1.458(5)
N2 N3 1.303(6)
N3 C16 1.367(5)
C1 C10 1.546(5)
C1 C5 1.548(5)
C1 C2 1.563(5)
C2 C3 1.460(6)
C3 C6 1.390(6)
C3 C4 1.396(5)
C4 C9 1.389(6)
C4 C5 1.505(6)
C5 H5A 0.9900
C5 H5B 0.9900
C6 C7 1.380(7)
C6 H6 0.9500
C7 C8 1.397(6)
C7 H7 0.9500
C8 C9 1.384(6)
C9 H9 0.9500
C11 C14 1.504(7)
C11 C12 1.514(6)
C11 C13 1.522(6)
C12 H12A 0.9800
C12 H12B 0.9800
C12 H12C 0.9800
C13 H13A 0.9800
C13 H13B 0.9800
C13 H13C 0.9800
C14 H14A 0.9800
C14 H14B 0.9800
C14 H14C 0.9800
C15 C16 1.376(6)
C15 H15 0.9500
C16 C17 1.467(6)
C17 C18 1.399(6)
C17 C22 1.404(6)
C18 C19 1.377(7)
C18 H18 0.9500
C19 C20 1.393(6)
C19 H19 0.9500
C20 C21 1.395(6)
C21 C22 1.383(6)
C21 H21 0.9500
C22 H22 0.9500

loop_
_geom_torsion_atom_site_label_1
_geom_torsion_atom_site_label_2
_geom_torsion_atom_site_label_3
_geom_torsion_atom_site_label_4
_geom_torsion
C15 N1 N2 N3 -0.6(4)
C1 N1 N2 N3 -177.9(3)
N1 N2 N3 C16 0.7(4)
N2 N1 C1 C10 115.2(4)
C15 N1 C1 C10 -61.5(5)
N2 N1 C1 C5 -7.0(5)
C15 N1 C1 C5 176.3(3)
N2 N1 C1 C2 -124.9(3)
C15 N1 C1 C2 58.3(5)
N1 C1 C2 O1 -45.8(5)
C10 C1 C2 O1 75.2(5)
C5 C1 C2 O1 -168.7(4)
N1 C1 C2 C3 132.6(3)
C10 C1 C2 C3 -106.4(3)
C5 C1 C2 C3 9.6(4)
O1 C2 C3 C6 -6.1(7)
C1 C2 C3 C6 175.7(4)
O1 C2 C3 C4 173.4(4)
C1 C2 C3 C4 -4.9(4)
C6 C3 C4 C9 -0.7(6)
C2 C3 C4 C9 179.8(3)
C6 C3 C4 C5 177.4(4)
C2 C3 C4 C5 -2.1(4)
C9 C4 C5 C1 -174.0(4)
C3 C4 C5 C1 8.2(4)
N1 C1 C5 C4 -131.7(3)
C10 C1 C5 C4 105.3(3)
C2 C1 C5 C4 -10.5(4)
C4 C3 C6 C7 -0.1(6)
C2 C3 C6 C7 179.3(4)
C3 C6 C7 C8 0.9(7)
C6 C7 C8 C9 -0.9(7)
C6 C7 C8 Br1 178.3(4)
C7 C8 C9 C4 0.1(6)
Br1 C8 C9 C4 -179.0(3)
C3 C4 C9 C8 0.7(6)
C5 C4 C9 C8 -177.0(4)
C11 O3 C10 O2 -3.3(6)
C11 O3 C10 C1 179.7(3)
N1 C1 C10 O2 151.9(4)
C5 C1 C10 O2 -83.1(4)
C2 C1 C10 O2 30.6(5)
N1 C1 C10 O3 -30.8(4)
C5 C1 C10 O3 94.1(4)
C2 C1 C10 O3 -152.2(3)
C10 O3 C11 C14 -175.4(4)
C10 O3 C11 C12 66.3(5)
C10 O3 C11 C13 -57.1(5)
N2 N1 C15 C16 0.2(4)
C1 N1 C15 C16 177.3(3)
N2 N3 C16 C15 -0.6(5)
N2 N3 C16 C17 -177.3(3)
N1 C15 C16 N3 0.2(4)
N1 C15 C16 C17 176.5(4)
N3 C16 C17 C18 158.0(4)
C15 C16 C17 C18 -17.8(7)
N3 C16 C17 C22 -19.3(6)
C15 C16 C17 C22 164.9(4)
C22 C17 C18 C19 1.6(6)
C16 C17 C18 C19 -175.8(4)
C17 C18 C19 C20 -1.0(6)
C18 C19 C20 C21 0.0(6)
C18 C19 C20 Br2 179.3(3)
C19 C20 C21 C22 0.5(6)
Br2 C20 C21 C22 -178.8(3)
C20 C21 C22 C17 0.1(6)
C18 C17 C22 C21 -1.1(6)
C16 C17 C22 C21 176.3(4)
